data_7012477
loop_
_publ_author_name
'Birte Ahrens'
'Jacqueline M. Cole'
'Jonathan P. Hickey'
'James N. Martin'
'Martin J. Mays'
'Paul R. Raithby'
'Simon J. Teat'
'Anthony D. Woods'

_publ_section_title
;
 Reaction of metallophosphanide anions with MLnX (X = halide) species
 as a simple route to heterometallic transition metal complexes
;
_journal_issue 7
_journal_name_full 'Dalton Trans.'
_journal_page_first 1389
_journal_page_last 1395
_journal_paper_doi 10.1039/b211243d
_journal_year 2003
_chemical_formula_sum 'C25 H19 Ag O10 Os3 P2'
_chemical_formula_weight 1219.81
_chemical_name_systematic
; 
? 
;
_space_group_IT_number 14
_symmetry_cell_setting monoclinic
_symmetry_space_group_name_Hall '-P 2yn'
_symmetry_space_group_name_H-M 'P 1 21/n 1'
_atom_sites_solution_hydrogens geom
_atom_sites_solution_primary direct
_atom_sites_solution_secondary difmap
_audit_creation_method SHELXL-97
_cell_angle_alpha 90.00
_cell_angle_beta 93.0380(10)
_cell_angle_gamma 90.00
_cell_formula_units_Z 4
_cell_length_a 17.4362(2)
_cell_length_b 8.79980(10)
_cell_length_c 20.0377(3)
_cell_measurement_reflns_used 40543
_cell_measurement_temperature 150(2)
_cell_measurement_theta_max 27.48
_cell_measurement_theta_min 3.02
_cell_volume 3070.17(7)
_computing_cell_refinement 'Kappa CCD control software'
_computing_data_collection 'Kappa CCD control software'
_computing_data_reduction 'Kappa CCD control software'
_computing_molecular_graphics 'ORTEP 3 (WinGX, L. Farrugia)'
_computing_publication_material 'SHELXL-97 (Sheldrick, 1997)'
_computing_structure_refinement 'SHELXL-97 (Sheldrick, 1997)'
_computing_structure_solution 'SHELXS-86 (Sheldrick, 1986)'
_diffrn_ambient_temperature 150(2)
_diffrn_measured_fraction_theta_full 0.999
_diffrn_measured_fraction_theta_max 0.999
_diffrn_measurement_device_type 'Bruker Nonius Kappa CCD Diffractometer'
_diffrn_measurement_method 'omega scans'
_diffrn_radiation_monochromator graphite
_diffrn_radiation_source 'fine-focus sealed tube'
_diffrn_radiation_type MoK\a
_diffrn_radiation_wavelength 0.71073
_diffrn_reflns_av_R_equivalents 0.0655
_diffrn_reflns_av_sigmaI/netI 0.0407
_diffrn_reflns_limit_h_max 22
_diffrn_reflns_limit_h_min -22
_diffrn_reflns_limit_k_max 11
_diffrn_reflns_limit_k_min -11
_diffrn_reflns_limit_l_max 26
_diffrn_reflns_limit_l_min -25
_diffrn_reflns_number 40543
_diffrn_reflns_theta_full 27.48
_diffrn_reflns_theta_max 27.48
_diffrn_reflns_theta_min 3.02
_exptl_absorpt_coefficient_mu 13.159
_exptl_absorpt_correction_T_max 0.5591
_exptl_absorpt_correction_T_min 0.3012
_exptl_absorpt_correction_type SORTAV
_exptl_crystal_colour orange
_exptl_crystal_density_diffrn 2.639
_exptl_crystal_density_method 'not measured'
_exptl_crystal_description platelet
_exptl_crystal_F_000 2216
_exptl_crystal_size_max 0.12
_exptl_crystal_size_mid 0.10
_exptl_crystal_size_min 0.05
_refine_diff_density_max 4.700
_refine_diff_density_min -4.524
_refine_diff_density_rms 0.631
_refine_ls_extinction_coef 0.00260(15)
_refine_ls_extinction_expression Fc^*^=kFc[1+0.001xFc^2^\l^3^/sin(2\q)]^-1/4^
_refine_ls_extinction_method SHELXL
_refine_ls_goodness_of_fit_ref 1.142
_refine_ls_hydrogen_treatment mixed
_refine_ls_matrix_type full
_refine_ls_number_parameters 374
_refine_ls_number_reflns 7038
_refine_ls_number_restraints 0
_refine_ls_restrained_S_all 1.142
_refine_ls_R_factor_all 0.0578
_refine_ls_R_factor_gt 0.0488
_refine_ls_shift/su_max 0.018
_refine_ls_shift/su_mean 0.000
_refine_ls_structure_factor_coef Fsqd
_refine_ls_weighting_details 'calc w=1/[\s^2^(Fo^2^)+(0.0958P)^2^+0.7694P] where P=(Fo^2^+2Fc^2^)/3'
_refine_ls_weighting_scheme calc
_refine_ls_wR_factor_gt 0.1186
_refine_ls_wR_factor_ref 0.1411
_reflns_number_gt 6171
_reflns_number_total 7038
_reflns_threshold_expression >2sigma(I)
_cod_data_source_file b211243d.txt
_cod_data_source_block for_complex_11
_cod_depositor_comments
;
The following automatic conversions were performed:
'_symmetry_cell_setting' value 'Monoclinic' changed to 'monoclinic'
according to '/home/saulius/struct/CIF-dictionaries/cif_core.dic'
dictionary named 'cif_core.dic' version 2.4.1 from 2010-06-29.

Automatic conversion script
Id: cif_fix_enum 1527 2010-12-29 10:47:43Z saulius 
;
_cod_original_sg_symbol_H-M P2(1)/n
_cod_database_code 7012477

loop_
_symmetry_equiv_pos_as_xyz
'x, y, z'
'-x+1/2, y+1/2, -z+1/2'
'-x, -y, -z'
'x-1/2, -y-1/2, z-1/2'

loop_
_atom_site_label
_atom_site_type_symbol
_atom_site_fract_x
_atom_site_fract_y
_atom_site_fract_z
_atom_site_U_iso_or_equiv
_atom_site_adp_type
_atom_site_occupancy
_atom_site_symmetry_multiplicity
_atom_site_calc_flag
_atom_site_refinement_flags
_atom_site_disorder_assembly
_atom_site_disorder_group
Os2 Os 0.005117(17) 0.09558(3) 0.255789(15) 0.02250(13) Uani 1 1 d . . .
Os3 Os 0.059191(17) 0.21888(3) 0.383021(14) 0.02520(13) Uani 1 1 d . . .
Os1 Os 0.057875(17) 0.41591(3) 0.266532(15) 0.02287(13) Uani 1 1 d . . .
Ag1 Ag 0.12026(3) 0.21429(7) 0.17736(3) 0.02870(17) Uani 1 1 d . . .
P2 P 0.17984(12) 0.1603(2) 0.07483(10) 0.0277(4) Uani 1 1 d . . .
P1 P -0.06669(11) 0.3219(2) 0.23715(10) 0.0233(4) Uani 1 1 d . . .
C23 C -0.0172(5) 0.0206(10) 0.1674(4) 0.0322(18) Uani 1 1 d . . .
C22 C -0.0688(5) -0.0175(9) 0.2995(4) 0.0328(18) Uani 1 1 d . . .
C21 C 0.0876(5) -0.0490(10) 0.2724(4) 0.0289(17) Uani 1 1 d . . .
C33 C -0.0481(5) 0.2596(9) 0.4039(4) 0.0310(17) Uani 1 1 d . . .
C34 C 0.0590(5) 0.0301(10) 0.4323(4) 0.0336(18) Uani 1 1 d . . .
C32 C 0.0930(5) 0.3562(11) 0.4539(4) 0.039(2) Uani 1 1 d . . .
C31 C 0.1642(5) 0.1736(9) 0.3567(4) 0.0318(17) Uani 1 1 d . . .
C13 C 0.0344(5) 0.5665(9) 0.3295(5) 0.0327(18) Uani 1 1 d . . .
C12 C 0.1676(5) 0.4419(10) 0.2779(5) 0.0351(19) Uani 1 1 d . . .
C11 C 0.0572(5) 0.5438(9) 0.1890(4) 0.0326(18) Uani 1 1 d . . .
C203 C 0.2720(5) 0.2522(12) 0.0606(5) 0.045(2) Uani 1 1 d . . .
H3C H 0.3107 0.2180 0.0945 0.068 Uiso 1 1 calc R . .
H3B H 0.2661 0.3627 0.0635 0.068 Uiso 1 1 calc R . .
H3A H 0.2883 0.2249 0.0161 0.068 Uiso 1 1 calc R . .
C202 C 0.1187(6) 0.2196(11) 0.0042(5) 0.042(2) Uani 1 1 d . . .
H2C H 0.0728 0.1552 0.0008 0.063 Uiso 1 1 calc R . .
H2B H 0.1466 0.2102 -0.0368 0.063 Uiso 1 1 calc R . .
H2A H 0.1034 0.3258 0.0102 0.063 Uiso 1 1 calc R . .
C201 C 0.1910(8) -0.0420(11) 0.0545(6) 0.059(3) Uani 1 1 d . . .
H1C H 0.2105 -0.0970 0.0943 0.088 Uiso 1 1 calc R . .
H1B H 0.2273 -0.0527 0.0191 0.088 Uiso 1 1 calc R . .
H1A H 0.1411 -0.0842 0.0391 0.088 Uiso 1 1 calc R . .
C117 C -0.1055(4) 0.3564(8) 0.1512(4) 0.0251(15) Uani 1 1 d . . .
C118 C -0.0602(5) 0.3291(11) 0.0967(4) 0.0350(18) Uani 1 1 d . . .
H18 H -0.0083 0.2982 0.1045 0.042 Uiso 1 1 calc R . .
C119 C -0.0901(5) 0.3464(11) 0.0314(4) 0.038(2) Uani 1 1 d . . .
H19 H -0.0585 0.3257 -0.0047 0.046 Uiso 1 1 calc R . .
C120 C -0.1648(5) 0.3932(9) 0.0182(5) 0.037(2) Uani 1 1 d . . .
H20 H -0.1848 0.4041 -0.0265 0.044 Uiso 1 1 calc R . .
C121 C -0.2098(5) 0.4237(9) 0.0705(5) 0.037(2) Uani 1 1 d . . .
H21 H -0.2612 0.4568 0.0616 0.045 Uiso 1 1 calc R . .
C122 C -0.1808(5) 0.4066(8) 0.1380(4) 0.0293(17) Uani 1 1 d . . .
H22 H -0.2125 0.4293 0.1738 0.035 Uiso 1 1 calc R . .
C111 C -0.1487(4) 0.3768(9) 0.2845(4) 0.0263(16) Uani 1 1 d . . .
C112 C -0.2095(5) 0.2745(9) 0.2925(4) 0.0318(18) Uani 1 1 d . . .
H12 H -0.2078 0.1753 0.2739 0.038 Uiso 1 1 calc R . .
C113 C -0.2721(5) 0.3198(11) 0.3278(4) 0.038(2) Uani 1 1 d . . .
H13 H -0.3131 0.2510 0.3337 0.045 Uiso 1 1 calc R . .
C114 C -0.2749(5) 0.4638(11) 0.3544(4) 0.037(2) Uani 1 1 d . . .
H14 H -0.3185 0.4939 0.3777 0.045 Uiso 1 1 calc R . .
C115 C -0.2171(5) 0.5622(10) 0.3479(5) 0.038(2) Uani 1 1 d . . .
H15 H -0.2190 0.6600 0.3678 0.045 Uiso 1 1 calc R . .
C116 C -0.1536(5) 0.5207(9) 0.3115(4) 0.0303(17) Uani 1 1 d . . .
H16 H -0.1137 0.5921 0.3055 0.036 Uiso 1 1 calc R . .
O23 O -0.0293(4) -0.0378(9) 0.1163(3) 0.0499(17) Uani 1 1 d . . .
O22 O -0.1155(4) -0.0855(7) 0.3261(4) 0.0465(18) Uani 1 1 d . . .
O21 O 0.1331(3) -0.1425(7) 0.2818(3) 0.0369(14) Uani 1 1 d . . .
O33 O -0.1076(4) 0.2709(8) 0.4224(3) 0.0486(17) Uani 1 1 d . . .
O34 O 0.0603(4) -0.0791(7) 0.4607(3) 0.0458(17) Uani 1 1 d . . .
O32 O 0.1110(5) 0.4342(10) 0.4973(4) 0.068(2) Uani 1 1 d . . .
O31 O 0.2242(3) 0.1421(8) 0.3459(3) 0.0412(15) Uani 1 1 d . . .
O13 O 0.0230(4) 0.6584(7) 0.3686(3) 0.0441(16) Uani 1 1 d . . .
O12 O 0.2316(4) 0.4703(8) 0.2834(3) 0.0464(16) Uani 1 1 d . . .
O11 O 0.0555(5) 0.6260(8) 0.1467(4) 0.0529(18) Uani 1 1 d . . .

loop_
_atom_site_aniso_label
_atom_site_aniso_U_11
_atom_site_aniso_U_22
_atom_site_aniso_U_33
_atom_site_aniso_U_23
_atom_site_aniso_U_13
_atom_site_aniso_U_12
Os2 0.0234(2) 0.01748(19) 0.0267(2) -0.00148(10) 0.00215(13) -0.00156(10)
Os3 0.0301(2) 0.02153(19) 0.0241(2) 0.00047(11) 0.00236(13) -0.00170(11)
Os1 0.0248(2) 0.01814(19) 0.0259(2) 0.00038(10) 0.00287(13) -0.00274(10)
Ag1 0.0282(3) 0.0304(3) 0.0279(3) -0.0008(2) 0.0055(2) 0.0010(2)
P2 0.0298(10) 0.0239(10) 0.0298(10) -0.0026(8) 0.0048(8) 0.0019(8)
P1 0.0245(9) 0.0188(9) 0.0268(10) 0.0000(7) 0.0015(7) -0.0001(7)
C23 0.027(4) 0.032(4) 0.038(5) -0.004(4) 0.001(3) 0.001(3)
C22 0.035(4) 0.023(4) 0.040(5) -0.001(3) 0.003(4) -0.004(3)
C21 0.031(4) 0.026(4) 0.029(4) -0.001(3) 0.003(3) -0.007(3)
C33 0.039(5) 0.027(4) 0.027(4) 0.011(3) 0.000(3) 0.007(3)
C34 0.031(4) 0.039(5) 0.031(4) -0.002(4) 0.005(3) 0.003(4)
C32 0.045(5) 0.038(5) 0.033(5) -0.004(4) 0.003(4) -0.004(4)
C31 0.035(5) 0.028(4) 0.033(4) 0.000(3) -0.001(3) -0.009(3)
C13 0.028(4) 0.026(4) 0.044(5) -0.002(4) -0.003(4) 0.000(3)
C12 0.037(5) 0.023(4) 0.045(5) 0.001(4) -0.003(4) -0.009(3)
C11 0.037(5) 0.022(4) 0.039(5) 0.004(3) 0.006(4) -0.003(3)
C203 0.028(5) 0.056(6) 0.052(6) 0.004(5) 0.003(4) 0.001(4)
C202 0.042(5) 0.047(6) 0.036(5) -0.004(4) -0.004(4) 0.005(4)
C201 0.090(9) 0.027(5) 0.059(7) -0.007(5) 0.006(6) 0.007(5)
C117 0.026(4) 0.016(3) 0.033(4) 0.002(3) -0.004(3) 0.000(3)
C118 0.033(4) 0.041(5) 0.030(4) -0.002(4) -0.001(3) 0.000(4)
C119 0.048(5) 0.040(5) 0.026(4) -0.004(4) 0.004(4) 0.008(4)
C120 0.042(5) 0.032(4) 0.035(5) 0.002(3) -0.011(4) 0.000(4)
C121 0.036(5) 0.026(4) 0.048(5) 0.012(4) -0.012(4) -0.003(3)
C122 0.027(4) 0.024(4) 0.037(5) 0.006(3) 0.002(3) 0.001(3)
C111 0.020(4) 0.026(4) 0.033(4) 0.004(3) 0.003(3) 0.000(3)
C112 0.035(4) 0.027(4) 0.034(4) 0.000(3) -0.001(3) -0.002(3)
C113 0.031(4) 0.045(5) 0.038(5) 0.007(4) 0.003(4) -0.002(4)
C114 0.031(4) 0.051(6) 0.031(5) 0.005(4) 0.004(4) 0.008(4)
C115 0.041(5) 0.028(4) 0.043(5) -0.005(4) 0.001(4) 0.008(4)
C116 0.032(4) 0.026(4) 0.033(4) -0.001(3) 0.001(3) 0.003(3)
O23 0.045(4) 0.059(4) 0.045(4) -0.025(4) -0.002(3) 0.002(3)
O22 0.041(4) 0.034(4) 0.067(5) 0.008(3) 0.020(4) -0.008(3)
O21 0.031(3) 0.025(3) 0.055(4) 0.003(3) 0.003(3) 0.009(2)
O33 0.044(4) 0.062(5) 0.040(4) 0.014(3) 0.006(3) 0.021(3)
O34 0.064(5) 0.034(4) 0.042(4) 0.016(3) 0.017(3) 0.016(3)
O32 0.081(6) 0.074(5) 0.049(5) -0.031(4) 0.003(4) -0.020(5)
O31 0.028(3) 0.040(4) 0.056(4) -0.004(3) 0.001(3) 0.000(3)
O13 0.052(4) 0.029(3) 0.052(4) -0.018(3) 0.009(3) -0.001(3)
O12 0.027(3) 0.057(4) 0.056(4) 0.000(3) 0.006(3) -0.012(3)
O11 0.067(5) 0.045(4) 0.047(4) 0.019(3) 0.002(4) -0.007(4)

loop_
_atom_type_symbol
_atom_type_description
_atom_type_scat_dispersion_real
_atom_type_scat_dispersion_imag
_atom_type_scat_source
C C 0.0033 0.0016 'International Tables Vol C Tables 4.2.6.8 and 6.1.1.4'
H H 0.0000 0.0000 'International Tables Vol C Tables 4.2.6.8 and 6.1.1.4'
Ag Ag -0.8971 1.1015 'International Tables Vol C Tables 4.2.6.8 and 6.1.1.4'
O O 0.0106 0.0060 'International Tables Vol C Tables 4.2.6.8 and 6.1.1.4'
Os Os -1.2165 7.6030 'International Tables Vol C Tables 4.2.6.8 and 6.1.1.4'
P P 0.1023 0.0942 'International Tables Vol C Tables 4.2.6.8 and 6.1.1.4'

loop_
_geom_angle_atom_site_label_1
_geom_angle_atom_site_label_2
_geom_angle_atom_site_label_3
_geom_angle
_geom_angle_site_symmetry_1
_geom_angle_site_symmetry_3
_geom_angle_publ_flag
C22 Os2 C23 97.9(4) . . ?
C22 Os2 C21 95.3(3) . . ?
C23 Os2 C21 92.6(3) . . ?
C22 Os2 P1 98.5(3) . . ?
C23 Os2 P1 93.7(3) . . ?
C21 Os2 P1 163.8(2) . . ?
C22 Os2 Ag1 169.3(3) . . ?
C23 Os2 Ag1 74.2(3) . . ?
C21 Os2 Ag1 78.1(2) . . ?
P1 Os2 Ag1 89.24(5) . . ?
C22 Os2 Os3 89.3(3) . . ?
C23 Os2 Os3 172.2(2) . . ?
C21 Os2 Os3 83.7(2) . . ?
P1 Os2 Os3 88.19(5) . . ?
Ag1 Os2 Os3 98.308(16) . . ?
C22 Os2 Os1 133.3(3) . . ?
C23 Os2 Os1 116.2(3) . . ?
C21 Os2 Os1 112.8(2) . . ?
P1 Os2 Os1 51.18(5) . . ?
Ag1 Os2 Os1 57.377(14) . . ?
Os3 Os2 Os1 59.541(10) . . ?
C34 Os3 C32 99.8(4) . . ?
C34 Os3 C33 91.2(3) . . ?
C32 Os3 C33 89.2(4) . . ?
C34 Os3 C31 89.4(3) . . ?
C32 Os3 C31 94.1(4) . . ?
C33 Os3 C31 176.5(3) . . ?
C34 Os3 Os2 96.8(2) . . ?
C32 Os3 Os2 163.3(3) . . ?
C33 Os3 Os2 89.2(3) . . ?
C31 Os3 Os2 87.3(2) . . ?
C34 Os3 Os1 157.3(2) . . ?
C32 Os3 Os1 101.9(3) . . ?
C33 Os3 Os1 95.5(2) . . ?
C31 Os3 Os1 82.7(2) . . ?
Os2 Os3 Os1 61.710(10) . . ?
C13 Os1 C11 97.9(4) . . ?
C13 Os1 C12 95.0(4) . . ?
C11 Os1 C12 89.4(4) . . ?
C13 Os1 P1 100.5(3) . . ?
C11 Os1 P1 92.1(3) . . ?
C12 Os1 P1 164.1(3) . . ?
C13 Os1 Ag1 169.3(3) . . ?
C11 Os1 Ag1 80.8(3) . . ?
C12 Os1 Ag1 74.5(3) . . ?
P1 Os1 Ag1 90.12(5) . . ?
C13 Os1 Os3 82.8(3) . . ?
C11 Os1 Os3 179.3(3) . . ?
C12 Os1 Os3 90.6(3) . . ?
P1 Os1 Os3 87.67(5) . . ?
Ag1 Os1 Os3 98.552(16) . . ?
C13 Os1 Os2 129.6(3) . . ?
C11 Os1 Os2 120.6(3) . . ?
C12 Os1 Os2 115.0(3) . . ?
P1 Os1 Os2 51.25(5) . . ?
Ag1 Os1 Os2 58.524(15) . . ?
Os3 Os1 Os2 58.749(10) . . ?
P2 Ag1 Os1 151.52(6) . . ?
P2 Ag1 Os2 139.35(6) . . ?
Os1 Ag1 Os2 64.099(15) . . ?
C202 P2 C203 103.7(5) . . ?
C202 P2 C201 99.9(5) . . ?
C203 P2 C201 106.7(5) . . ?
C202 P2 Ag1 110.5(3) . . ?
C203 P2 Ag1 118.0(4) . . ?
C201 P2 Ag1 116.0(4) . . ?
C111 P1 C117 100.6(4) . . ?
C111 P1 Os1 120.8(3) . . ?
C117 P1 Os1 117.4(3) . . ?
C111 P1 Os2 124.3(3) . . ?
C117 P1 Os2 116.8(3) . . ?
Os1 P1 Os2 77.57(6) . . ?
O23 C23 Os2 173.7(8) . . ?
O22 C22 Os2 178.7(8) . . ?
O21 C21 Os2 175.5(7) . . ?
O33 C33 Os3 171.4(7) . . ?
O34 C34 Os3 178.8(8) . . ?
O32 C32 Os3 177.2(9) . . ?
O31 C31 Os3 174.9(8) . . ?
O13 C13 Os1 177.4(7) . . ?
O12 C12 Os1 174.1(8) . . ?
O11 C11 Os1 175.3(8) . . ?
C122 C117 C118 118.0(7) . . ?
C122 C117 P1 121.6(6) . . ?
C118 C117 P1 120.4(6) . . ?
C119 C118 C117 121.0(8) . . ?
C120 C119 C118 121.1(9) . . ?
C121 C120 C119 119.2(8) . . ?
C120 C121 C122 121.0(9) . . ?
C117 C122 C121 119.7(9) . . ?
C116 C111 C112 118.6(7) . . ?
C116 C111 P1 120.9(6) . . ?
C112 C111 P1 120.5(6) . . ?
C113 C112 C111 119.5(8) . . ?
C114 C113 C112 120.4(8) . . ?
C115 C114 C113 120.9(8) . . ?
C114 C115 C116 120.0(8) . . ?
C111 C116 C115 120.6(8) . . ?

loop_
_geom_bond_atom_site_label_1
_geom_bond_atom_site_label_2
_geom_bond_distance
_geom_bond_site_symmetry_2
_geom_bond_publ_flag
Os2 C22 1.881(8) . ?
Os2 C23 1.912(8) . ?
Os2 C21 1.936(9) . ?
Os2 P1 2.3712(19) . ?
Os2 Ag1 2.8153(7) . ?
Os2 Os3 2.8829(4) . ?
Os2 Os1 2.9694(4) . ?
Os3 C34 1.933(9) . ?
Os3 C32 1.933(9) . ?
Os3 C33 1.971(9) . ?
Os3 C31 1.974(9) . ?
Os3 Os1 2.9068(4) . ?
Os1 C13 1.889(9) . ?
Os1 C11 1.917(8) . ?
Os1 C12 1.928(9) . ?
Os1 P1 2.3692(19) . ?
Os1 Ag1 2.7802(7) . ?
Ag1 P2 2.398(2) . ?
P2 C202 1.804(9) . ?
P2 C203 1.835(9) . ?
P2 C201 1.839(10) . ?
P1 C111 1.822(8) . ?
P1 C117 1.842(8) . ?
C23 O23 1.154(10) . ?
C22 O22 1.163(10) . ?
C21 O21 1.152(10) . ?
C33 O33 1.125(11) . ?
C34 O34 1.116(10) . ?
C32 O32 1.138(11) . ?
C31 O31 1.114(11) . ?
C13 O13 1.151(10) . ?
C12 O12 1.144(11) . ?
C11 O11 1.114(10) . ?
C117 C122 1.397(11) . ?
C117 C118 1.401(12) . ?
C118 C119 1.392(12) . ?
C119 C120 1.377(13) . ?
C120 C121 1.367(14) . ?
C121 C122 1.427(12) . ?
C111 C116 1.382(11) . ?
C111 C112 1.407(11) . ?
C112 C113 1.390(13) . ?
C113 C114 1.376(14) . ?
C114 C115 1.341(13) . ?
C115 C116 1.406(12) . ?
